data_4512848
loop_
_publ_author_name
'Phukan, Nithi'
'Baruah, Jubaraj B.'

_publ_section_title
;
 Polymorphs of Thiazole-Derived Imines Connected to Hydroxyaromatics
;
_journal_issue 4
_journal_name_full 'Crystal Growth &amp; Design'
_journal_page_first 1843
_journal_paper_doi 10.1021/cg501882v
_journal_volume 15
_journal_year 2015
_chemical_formula_sum 'C11 H10 N2 O S'
_chemical_formula_weight 218.28
_chemical_name_systematic
; 
 ? 
;
_space_group_IT_number 61
_symmetry_cell_setting orthorhombic
_symmetry_space_group_name_Hall '-P 2ac 2ab'
_symmetry_space_group_name_H-M 'P b c a'
_atom_sites_solution_hydrogens geom
_atom_sites_solution_primary direct
_atom_sites_solution_secondary difmap
_audit_creation_method SHELXL-97
_cell_angle_alpha 90.00
_cell_angle_beta 90.00
_cell_angle_gamma 90.00
_cell_formula_units_Z 8
_cell_length_a 12.2113(6)
_cell_length_b 8.9422(5)
_cell_length_c 19.5495(11)
_cell_measurement_temperature 296(2)
_cell_volume 2134.7(2)
_computing_structure_refinement 'SHELXL-97 (Sheldrick, 1997)'
_computing_structure_solution 'SHELXS-97 (Sheldrick, 1990)'
_diffrn_ambient_temperature 296(2)
_diffrn_measured_fraction_theta_full 0.991
_diffrn_measured_fraction_theta_max 0.991
_diffrn_radiation_monochromator graphite
_diffrn_radiation_source 'fine-focus sealed tube'
_diffrn_radiation_type MoK\a
_diffrn_radiation_wavelength 0.71073
_diffrn_reflns_av_R_equivalents 0.0747
_diffrn_reflns_av_sigmaI/netI 0.0489
_diffrn_reflns_limit_h_max 14
_diffrn_reflns_limit_h_min -14
_diffrn_reflns_limit_k_max 9
_diffrn_reflns_limit_k_min -10
_diffrn_reflns_limit_l_max 23
_diffrn_reflns_limit_l_min -23
_diffrn_reflns_number 11948
_diffrn_reflns_theta_full 25.25
_diffrn_reflns_theta_max 25.25
_diffrn_reflns_theta_min 2.08
_exptl_absorpt_coefficient_mu 0.276
_exptl_absorpt_correction_T_max 0.967
_exptl_absorpt_correction_T_min 0.924
_exptl_absorpt_correction_type multi-scan
_exptl_absorpt_process_details multi-scan
_exptl_crystal_colour yellow
_exptl_crystal_density_diffrn 1.358
_exptl_crystal_density_method 'not measured'
_exptl_crystal_description block
_exptl_crystal_F_000 912
_exptl_crystal_size_max 0.32
_exptl_crystal_size_mid 0.24
_exptl_crystal_size_min 0.12
_refine_diff_density_max 0.196
_refine_diff_density_min -0.178
_refine_diff_density_rms 0.037
_refine_ls_extinction_method none
_refine_ls_goodness_of_fit_ref 1.039
_refine_ls_hydrogen_treatment mixed
_refine_ls_matrix_type full
_refine_ls_number_parameters 165
_refine_ls_number_reflns 1916
_refine_ls_number_restraints 0
_refine_ls_restrained_S_all 1.039
_refine_ls_R_factor_all 0.0665
_refine_ls_R_factor_gt 0.0400
_refine_ls_shift/su_max 0.000
_refine_ls_shift/su_mean 0.000
_refine_ls_structure_factor_coef Fsqd
_refine_ls_weighting_details 'calc w=1/[\s^2^(Fo^2^)+(0.0000P)^2^+0.6000P] where P=(Fo^2^+2Fc^2^)/3'
_refine_ls_weighting_scheme calc
_refine_ls_wR_factor_gt 0.0715
_refine_ls_wR_factor_ref 0.0771
_reflns_number_gt 1210
_reflns_number_total 1916
_reflns_threshold_expression >2sigma(I)
_cod_data_source_file cg501882v_si_002.cif
_cod_data_source_block 1a
_cod_depositor_comments
;
The following automatic conversions were performed:

'_symmetry_cell_setting' value 'Orthorhombic' changed to
'orthorhombic' according to
/usr/data/users/saulius/crontab/automatic-downloads/rss-feeds/ACS/lib/dictionaries/cif_core.dic
dictionary named 'cif_core.dic' version 2.4.2 from 2011-04-26.

Automatic conversion script
Id: cif_fix_values 3105 2015-03-04 15:46:00Z robertas 

 Adding full bibliography for 4512848--4512851.cif.
;
_cod_original_sg_symbol_H-M 'Pbca '
_cod_database_code 4512848

loop_
_symmetry_equiv_pos_as_xyz
'x, y, z'
'-x+1/2, -y, z+1/2'
'-x, y+1/2, -z+1/2'
'x+1/2, -y+1/2, -z'
'-x, -y, -z'
'x-1/2, y, -z-1/2'
'x, -y-1/2, z-1/2'
'-x-1/2, y-1/2, z'

loop_
_atom_site_label
_atom_site_type_symbol
_atom_site_fract_x
_atom_site_fract_y
_atom_site_fract_z
_atom_site_U_iso_or_equiv
_atom_site_adp_type
_atom_site_occupancy
_atom_site_symmetry_multiplicity
_atom_site_calc_flag
_atom_site_refinement_flags
S1 S 0.60510(5) 1.01606(8) 0.37576(3) 0.0667(2) Uani 1 1 d .
C5 C 0.7289(2) 0.8195(3) 0.27619(12) 0.0571(6) Uani 1 1 d .
C7 C 0.8834(2) 0.7123(3) 0.20922(12) 0.0620(6) Uani 1 1 d .
C6 C 0.76983(18) 0.7238(3) 0.22192(11) 0.0530(6) Uani 1 1 d .
C11 C 0.6994(2) 0.6463(3) 0.18208(13) 0.0632(7) Uani 1 1 d .
C8 C 0.9193(3) 0.6210(3) 0.15686(15) 0.0772(8) Uani 1 1 d .
C10 C 0.7340(3) 0.5544(3) 0.12910(15) 0.0768(8) Uani 1 1 d .
C9 C 0.8446(3) 0.5430(4) 0.11759(16) 0.0832(9) Uani 1 1 d .
O1 O 0.95656(13) 0.7903(2) 0.24627(11) 0.0784(6) Uani 1 1 d .
N2 N 0.79100(13) 0.8952(2) 0.31580(9) 0.0535(5) Uani 1 1 d .
N1 N 0.80617(16) 1.0644(2) 0.40817(10) 0.0675(6) Uani 1 1 d .
C4 C 0.74478(18) 0.9874(3) 0.36582(11) 0.0558(6) Uani 1 1 d .
C2 C 0.6313(2) 1.1400(3) 0.44140(11) 0.0649(7) Uani 1 1 d .
C3 C 0.7394(2) 1.1483(3) 0.45045(14) 0.0706(7) Uani 1 1 d .
C1 C 0.5419(2) 1.2237(3) 0.47631(13) 0.0942(9) Uani 1 1 d .
H1A H 0.5572 1.2297 0.5244 0.141 Uiso 1 1 calc R
H1B H 0.4736 1.1725 0.4695 0.141 Uiso 1 1 calc R
H1C H 0.5371 1.3227 0.4576 0.141 Uiso 1 1 calc R
H4 H 0.7713(17) 1.216(3) 0.4826(11) 0.078(8) Uiso 1 1 d .
H5 H 0.6526(16) 0.826(2) 0.2817(9) 0.053(6) Uiso 1 1 d .
H8 H 0.993(2) 0.624(3) 0.1522(12) 0.090(9) Uiso 1 1 d .
H9 H 0.870(2) 0.474(3) 0.0834(12) 0.094(9) Uiso 1 1 d .
H10 H 0.682(2) 0.495(3) 0.1007(13) 0.111(11) Uiso 1 1 d .
H11 H 0.6252(16) 0.650(2) 0.1918(9) 0.054(6) Uiso 1 1 d .
H1 H 0.923(2) 0.845(3) 0.2786(14) 0.122(12) Uiso 1 1 d .

loop_
_atom_site_aniso_label
_atom_site_aniso_U_11
_atom_site_aniso_U_22
_atom_site_aniso_U_33
_atom_site_aniso_U_23
_atom_site_aniso_U_13
_atom_site_aniso_U_12
S1 0.0495(4) 0.0819(5) 0.0687(4) -0.0075(3) 0.0017(3) -0.0004(3)
C5 0.0411(14) 0.0633(17) 0.0670(16) 0.0157(13) 0.0026(13) 0.0024(13)
C7 0.0519(15) 0.0665(17) 0.0676(16) 0.0157(13) 0.0062(13) 0.0008(14)
C6 0.0471(14) 0.0552(15) 0.0567(14) 0.0128(12) 0.0124(11) 0.0110(12)
C11 0.0515(16) 0.0656(18) 0.0724(18) 0.0083(14) 0.0120(14) 0.0086(14)
C8 0.061(2) 0.084(2) 0.087(2) 0.0114(17) 0.0230(17) 0.0151(17)
C10 0.081(2) 0.073(2) 0.0769(19) 0.0021(16) 0.0050(17) 0.0012(16)
C9 0.099(3) 0.072(2) 0.078(2) 0.0004(17) 0.0201(19) 0.0124(18)
O1 0.0436(10) 0.0990(15) 0.0925(14) 0.0010(12) 0.0102(10) 0.0040(10)
N2 0.0412(11) 0.0597(13) 0.0596(12) 0.0090(10) 0.0002(9) -0.0002(10)
N1 0.0608(13) 0.0733(15) 0.0683(13) 0.0000(11) -0.0093(11) -0.0099(11)
C4 0.0485(13) 0.0604(16) 0.0585(14) 0.0157(12) 0.0013(11) -0.0003(12)
C2 0.0714(18) 0.0653(17) 0.0580(15) 0.0038(12) 0.0032(13) -0.0014(14)
C3 0.073(2) 0.074(2) 0.0648(18) -0.0005(15) -0.0117(15) -0.0073(16)
C1 0.097(2) 0.098(2) 0.088(2) -0.0161(17) 0.0190(16) 0.0060(18)

loop_
_atom_type_symbol
_atom_type_description
_atom_type_scat_dispersion_real
_atom_type_scat_dispersion_imag
_atom_type_scat_source
C C 0.0033 0.0016 'International Tables Vol C Tables 4.2.6.8 and 6.1.1.4'
H H 0.0000 0.0000 'International Tables Vol C Tables 4.2.6.8 and 6.1.1.4'
N N 0.0061 0.0033 'International Tables Vol C Tables 4.2.6.8 and 6.1.1.4'
O O 0.0106 0.0060 'International Tables Vol C Tables 4.2.6.8 and 6.1.1.4'
S S 0.1246 0.1234 'International Tables Vol C Tables 4.2.6.8 and 6.1.1.4'

loop_
_geom_angle_atom_site_label_1
_geom_angle_atom_site_label_2
_geom_angle_atom_site_label_3
_geom_angle
C2 S1 C4 89.78(12)
N2 C5 C6 123.4(2)
O1 C7 C8 119.6(2)
O1 C7 C6 121.3(2)
C8 C7 C6 119.0(3)
C11 C6 C7 119.1(2)
C11 C6 C5 120.3(2)
C7 C6 C5 120.6(2)
C6 C11 C10 122.7(3)
C7 C8 C9 120.1(3)
C9 C10 C11 117.8(3)
C10 C9 C8 121.4(3)
C5 N2 C4 119.79(19)
C4 N1 C3 109.0(2)
N1 C4 N2 121.3(2)
N1 C4 S1 114.42(18)
N2 C4 S1 124.19(17)
C3 C2 C1 129.6(2)
C3 C2 S1 108.5(2)
C1 C2 S1 121.85(19)
C2 C3 N1 118.3(3)

loop_
_geom_bond_atom_site_label_1
_geom_bond_atom_site_label_2
_geom_bond_distance
S1 C2 1.725(2)
S1 C4 1.736(2)
C5 N2 1.277(3)
C5 C6 1.452(3)
C7 O1 1.345(3)
C7 C8 1.381(3)
C7 C6 1.412(3)
C6 C11 1.351(3)
C11 C10 1.388(3)
C8 C9 1.381(4)
C10 C9 1.374(4)
N2 C4 1.398(3)
N1 C4 1.312(3)
N1 C3 1.383(3)
C2 C3 1.334(3)
C2 C1 1.489(3)
